data_2108664
loop_
_publ_author_name
'Gulyaeva, Oksana A.'
'Solodovnikova, Zoya A.'
'Solodovnikov, Sergey F.'
'Zolotova, Evgeniya S.'
'Mateyshina, Yuliya G.'
'Uvarov, Nikolai F.'

_publ_section_title
;
 Triple molybdates K~3{--~<i>x</i>}Na~1+<i>x~</i><i>M</i>~4~(MoO~4~)~6~
 (<i>M</i>~= Ni, Mg, Co) and
 K~3+<i>x~</i>Li~1{--~<i>x</i>}Mg~4~(MoO~4~)~6~ isotypic with
 II-Na~3~Fe~2~(AsO~4~)~3~ and yurmarinite: synthesis, potassium disorder,
 crystal chemistry and ionic conductivity
;
_journal_coeditor_code JE5031SUP1
_journal_issue 5
_journal_name_full 'Acta Crystallographica Section B'
_journal_page_first
;
;
_journal_paper_doi 10.1107/S2052520620010677
_journal_volume 76
_journal_year 2020
_chemical_formula_moiety 'K3 Na Ni4, 6(Mo O4)'
_chemical_formula_sum 'K3 Mo6 Na Ni4 O24'
_chemical_formula_weight 1334.77
_space_group_crystal_system trigonal
_space_group_IT_number 167
_space_group_name_Hall '-R 3 2"c'
_space_group_name_H-M_alt 'R -3 c :H'
_atom_sites_solution_primary direct
_atom_sites_solution_secondary difmap
_audit_creation_method SHELXL-2017/1
_cell_angle_alpha 90
_cell_angle_beta 90
_cell_angle_gamma 120
_cell_formula_units_Z 6
_cell_length_a 14.2790(2)
_cell_length_b 14.2790(2)
_cell_length_c 19.7589(4)
_cell_measurement_reflns_used 9130
_cell_measurement_temperature 296(2)
_cell_measurement_theta_max 31.11
_cell_measurement_theta_min 2.64
_cell_volume 3488.90(10)
_computing_cell_refinement 'SAINT (Bruker, 2004)'
_computing_data_collection 'APEX2 (Bruker, 2004)'
_computing_data_reduction 'SAINT (Bruker, 2004)'
_computing_molecular_graphics 'DIAMOND (Brandenburg, 2008)'
_computing_structure_refinement 'SHELXL-2017/1 (Sheldrick, 2017)'
_computing_structure_solution 'SHELXL-2017/1 (Sheldrick, 2017)'
_diffrn_ambient_temperature 296(2)
_diffrn_measured_fraction_theta_full 1.000
_diffrn_measured_fraction_theta_max 1.000
_diffrn_measurement_device_type 'Bruker-Nonius X8 APEX CCD diffractometer'
_diffrn_measurement_method '\ f scans, frame data integration'
_diffrn_radiation_type MoK\a
_diffrn_radiation_wavelength 0.71073
_diffrn_reflns_av_R_equivalents 0.0351
_diffrn_reflns_av_unetI/netI 0.0185
_diffrn_reflns_Laue_measured_fraction_full 1.000
_diffrn_reflns_Laue_measured_fraction_max 1.000
_diffrn_reflns_limit_h_max 20
_diffrn_reflns_limit_h_min -17
_diffrn_reflns_limit_k_max 19
_diffrn_reflns_limit_k_min -17
_diffrn_reflns_limit_l_max 27
_diffrn_reflns_limit_l_min -28
_diffrn_reflns_number 9130
_diffrn_reflns_point_group_measured_fraction_full 1.000
_diffrn_reflns_point_group_measured_fraction_max 1.000
_diffrn_reflns_theta_full 25.242
_diffrn_reflns_theta_max 31.110
_diffrn_reflns_theta_min 2.639
_exptl_absorpt_coefficient_mu 6.935
_exptl_absorpt_correction_T_max 0.758
_exptl_absorpt_correction_T_min 0.724
_exptl_absorpt_correction_type multi-scan
_exptl_absorpt_process_details 'SADABS (Bruker, 2005)'
_exptl_crystal_colour yellow
_exptl_crystal_density_diffrn 3.812
_exptl_crystal_density_method 'not measured'
_exptl_crystal_description fragment
_exptl_crystal_F_000 3744
_exptl_crystal_size_max 0.060
_exptl_crystal_size_mid 0.040
_exptl_crystal_size_min 0.040
_refine_diff_density_max 0.568
_refine_diff_density_min -0.802
_refine_diff_density_rms 0.128
_refine_ls_extinction_coef 0.000140(14)
_refine_ls_extinction_expression Fc^*^=kFc[1+0.001xFc^2^\l^3^/sin(2\q)]^-1/4^
_refine_ls_extinction_method 'SHELXL-2017/1 (Sheldrick 2017)'
_refine_ls_goodness_of_fit_ref 1.294
_refine_ls_matrix_type full
_refine_ls_number_parameters 76
_refine_ls_number_reflns 1257
_refine_ls_number_restraints 7
_refine_ls_restrained_S_all 1.290
_refine_ls_R_factor_all 0.0255
_refine_ls_R_factor_gt 0.0237
_refine_ls_shift/su_max 0.008
_refine_ls_shift/su_mean 0.000
_refine_ls_structure_factor_coef Fsqd
_refine_ls_weighting_details 'w=1/[\s^2^(Fo^2^)+(0.0077P)^2^+33.3386P] where P=(Fo^2^+2Fc^2^)/3'
_refine_ls_weighting_scheme calc
_refine_ls_wR_factor_gt 0.0509
_refine_ls_wR_factor_ref 0.0514
_reflns_Friedel_coverage 0.000
_reflns_number_gt 1192
_reflns_number_total 1256
_reflns_threshold_expression 'I > 2\s(I)'
_cod_data_source_file je5031sup1.cif
_cod_data_source_block I
_cod_original_cell_volume 3488.90(12)
_cod_original_sg_symbol_H-M 'R -3 c'
_cod_database_code 2108664
_publcif_datablock.id {e0071eba-d046-4a13-9521-ca8b67480bee}

_shelx_shelxl_version_number 2017/1
_shelx_space_group_comment
;
The symmetry employed for this shelxl refinement is uniquely defined
by the following loop, which should always be used as a source of
symmetry information in preference to the above space-group names.
They are only intended as comments.
;
_shelx_estimated_absorpt_t_min 0.681
_shelx_estimated_absorpt_t_max 0.769

loop_
_space_group_symop_operation_xyz
'x, y, z'
'-y, x-y, z'
'-x+y, -x, z'
'y, x, -z+1/2'
'x-y, -y, -z+1/2'
'-x, -x+y, -z+1/2'
'x+2/3, y+1/3, z+1/3'
'-y+2/3, x-y+1/3, z+1/3'
'-x+y+2/3, -x+1/3, z+1/3'
'y+2/3, x+1/3, -z+5/6'
'x-y+2/3, -y+1/3, -z+5/6'
'-x+2/3, -x+y+1/3, -z+5/6'
'x+1/3, y+2/3, z+2/3'
'-y+1/3, x-y+2/3, z+2/3'
'-x+y+1/3, -x+2/3, z+2/3'
'y+1/3, x+2/3, -z+7/6'
'x-y+1/3, -y+2/3, -z+7/6'
'-x+1/3, -x+y+2/3, -z+7/6'
'-x, -y, -z'
'y, -x+y, -z'
'x-y, x, -z'
'-y, -x, z-1/2'
'-x+y, y, z-1/2'
'x, x-y, z-1/2'
'-x+2/3, -y+1/3, -z+1/3'
'y+2/3, -x+y+1/3, -z+1/3'
'x-y+2/3, x+1/3, -z+1/3'
'-y+2/3, -x+1/3, z-1/6'
'-x+y+2/3, y+1/3, z-1/6'
'x+2/3, x-y+1/3, z-1/6'
'-x+1/3, -y+2/3, -z+2/3'
'y+1/3, -x+y+2/3, -z+2/3'
'x-y+1/3, x+2/3, -z+2/3'
'-y+1/3, -x+2/3, z+1/6'
'-x+y+1/3, y+2/3, z+1/6'
'x+1/3, x-y+2/3, z+1/6'

loop_
_atom_site_label
_atom_site_type_symbol
_atom_site_fract_x
_atom_site_fract_y
_atom_site_fract_z
_atom_site_U_iso_or_equiv
_atom_site_adp_type
_atom_site_occupancy
_atom_site_site_symmetry_order
_atom_site_calc_flag
_atom_site_refinement_flags_posn
_atom_site_refinement_flags_adp
_atom_site_refinement_flags_occupancy
_atom_site_disorder_assembly
_atom_site_disorder_group
Mo Mo 0.18717(2) 0.00775(2) 0.35438(2) 0.01308(8) Uani 1 1 d . . . . .
Ni1 Ni 0.000000 0.000000 0.250000 0.00923(17) Uani 1 6 d S T P . .
Ni2 Ni 0.21298(4) 0.21298(4) 0.250000 0.01184(12) Uani 1 2 d S T P . .
Na1 Na 0.000000 0.000000 0.500000 0.0334(9) Uani 1 6 d S T P . .
K1 K 0.2596(3) 0.2417(2) 0.4415(2) 0.0301(7) Uani 0.4259(14) 1 d . U P . .
K2 K 0.3037(13) 0.2613(15) 0.4267(9) 0.035(5) Uani 0.0741(14) 1 d . U P . .
O1 O 0.1564(2) 0.0291(2) 0.43533(13) 0.0325(6) Uani 1 1 d . . . . .
O2 O 0.26368(19) -0.05718(19) 0.35748(13) 0.0224(5) Uani 1 1 d . . . . .
O3 O 0.26770(18) 0.13297(19) 0.31356(12) 0.0207(5) Uani 1 1 d . . . . .
O4 O 0.06282(17) -0.07414(17) 0.30770(11) 0.0141(4) Uani 1 1 d . . . . .

loop_
_atom_site_aniso_label
_atom_site_aniso_U_11
_atom_site_aniso_U_22
_atom_site_aniso_U_33
_atom_site_aniso_U_23
_atom_site_aniso_U_13
_atom_site_aniso_U_12
Mo 0.01283(13) 0.01344(13) 0.01335(12) -0.00136(8) -0.00340(8) 0.00685(10)
Ni1 0.0081(2) 0.0081(2) 0.0116(4) 0.000 0.000 0.00403(12)
Ni2 0.00910(18) 0.00910(18) 0.0164(2) -0.00085(9) 0.00085(9) 0.00386(19)
Na1 0.0392(14) 0.0392(14) 0.0218(18) 0.000 0.000 0.0196(7)
K1 0.045(2) 0.0192(12) 0.0278(13) -0.0065(9) -0.0111(13) 0.0170(14)
K2 0.047(16) 0.021(7) 0.038(16) -0.016(8) -0.030(12) 0.018(9)
O1 0.0322(15) 0.0445(17) 0.0193(12) -0.0111(11) -0.0026(10) 0.0180(13)
O2 0.0190(11) 0.0167(11) 0.0342(13) 0.0019(9) -0.0079(9) 0.0109(9)
O3 0.0137(10) 0.0149(10) 0.0318(12) 0.0037(9) -0.0043(9) 0.0058(9)
O4 0.0142(10) 0.0127(9) 0.0171(10) -0.0004(8) -0.0036(8) 0.0080(8)

loop_
_atom_type_symbol
_atom_type_description
_atom_type_scat_dispersion_real
_atom_type_scat_dispersion_imag
_atom_type_scat_source
O O 0.0106 0.0060 'International Tables Vol C Tables 4.2.6.8 and 6.1.1.4'
Na Na 0.0362 0.0249 'International Tables Vol C Tables 4.2.6.8 and 6.1.1.4'
K K 0.2009 0.2494 'International Tables Vol C Tables 4.2.6.8 and 6.1.1.4'
Ni Ni 0.3393 1.1124 'International Tables Vol C Tables 4.2.6.8 and 6.1.1.4'
Mo Mo -1.6832 0.6857 'International Tables Vol C Tables 4.2.6.8 and 6.1.1.4'

loop_
_geom_angle_atom_site_label_1
_geom_angle_atom_site_label_2
_geom_angle_atom_site_label_3
_geom_angle
_geom_angle_site_symmetry_1
_geom_angle_site_symmetry_3
_geom_angle_publ_flag
O1 Mo O2 110.03(13) . . ?
O1 Mo O3 109.80(13) . . ?
O2 Mo O3 106.82(11) . . ?
O1 Mo O4 109.36(12) . . ?
O2 Mo O4 110.17(10) . . ?
O3 Mo O4 110.63(10) . . ?
O4 Ni1 O4 91.89(8) . 2 ?
O4 Ni1 O4 84.94(12) . 6 ?
O4 Ni1 O4 175.47(12) 2 6 ?
O4 Ni1 O4 175.47(12) . 4 ?
O4 Ni1 O4 91.45(12) 2 4 ?
O4 Ni1 O4 91.89(8) 6 4 ?
O4 Ni1 O4 91.45(12) . 5 ?
O4 Ni1 O4 84.94(12) 2 5 ?
O4 Ni1 O4 91.89(8) 6 5 ?
O4 Ni1 O4 91.89(8) 4 5 ?
O4 Ni1 O4 91.89(8) . 3 ?
O4 Ni1 O4 91.89(8) 2 3 ?
O4 Ni1 O4 91.45(12) 6 3 ?
O4 Ni1 O4 84.94(12) 4 3 ?
O4 Ni1 O4 175.47(12) 5 3 ?
O2 Ni2 O2 92.13(14) 32 29 ?
O2 Ni2 O4 175.65(9) 32 5 ?
O2 Ni2 O4 91.99(9) 29 5 ?
O2 Ni2 O4 91.99(9) 32 2 ?
O2 Ni2 O4 175.65(9) 29 2 ?
O4 Ni2 O4 83.93(11) 5 2 ?
O2 Ni2 O3 93.89(10) 32 4 ?
O2 Ni2 O3 92.97(10) 29 4 ?
O4 Ni2 O3 84.49(9) 5 4 ?
O4 Ni2 O3 88.15(9) 2 4 ?
O2 Ni2 O3 92.97(10) 32 . ?
O2 Ni2 O3 93.89(10) 29 . ?
O4 Ni2 O3 88.15(9) 5 . ?
O4 Ni2 O3 84.49(9) 2 . ?
O3 Ni2 O3 170.10(13) 4 . ?
O1 Na1 O1 180.00(13) 21_556 3 ?
O1 Na1 O1 94.73(9) 21_556 20_556 ?
O1 Na1 O1 85.27(9) 3 20_556 ?
O1 Na1 O1 85.27(9) 21_556 2 ?
O1 Na1 O1 94.73(9) 3 2 ?
O1 Na1 O1 180.00(10) 20_556 2 ?
O1 Na1 O1 94.73(9) 21_556 19_556 ?
O1 Na1 O1 85.27(9) 3 19_556 ?
O1 Na1 O1 94.73(9) 20_556 19_556 ?
O1 Na1 O1 85.27(9) 2 19_556 ?
O1 Na1 O1 85.27(9) 21_556 . ?
O1 Na1 O1 94.73(9) 3 . ?
O1 Na1 O1 85.27(9) 20_556 . ?
O1 Na1 O1 94.73(9) 2 . ?
O1 Na1 O1 180.0 19_556 . ?
O1 K1 O2 140.20(18) . 34 ?
O1 K1 O3 79.80(12) . 12 ?
O2 K1 O3 65.65(12) 34 12 ?
O1 K1 O3 134.48(14) . 34 ?
O2 K1 O3 61.09(10) 34 34 ?
O3 K1 O3 122.73(15) 12 34 ?
O1 K1 O1 71.83(13) . 21_556 ?
O2 K1 O1 83.08(13) 34 21_556 ?
O3 K1 O1 80.42(13) 12 21_556 ?
O3 K1 O1 74.01(10) 34 21_556 ?
O1 K1 O2 113.36(17) . 32 ?
O2 K1 O2 105.12(13) 34 32 ?
O3 K1 O2 134.93(13) 12 32 ?
O3 K1 O2 79.82(11) 34 32 ?
O1 K1 O2 144.27(15) 21_556 32 ?
O1 K1 O3 60.53(10) . . ?
O2 K1 O3 140.23(13) 34 . ?
O3 K1 O3 97.76(12) 12 . ?
O3 K1 O3 137.07(17) 34 . ?
O1 K1 O3 131.70(13) 21_556 . ?
O2 K1 O3 60.06(10) 32 . ?
O1 K1 O4 66.73(11) . 2 ?
O2 K1 O4 151.82(14) 34 2 ?
O3 K1 O4 141.77(13) 12 2 ?
O3 K1 O4 94.57(12) 34 2 ?
O1 K1 O4 104.80(11) 21_556 2 ?
O2 K1 O4 53.21(9) 32 2 ?
O3 K1 O4 50.17(9) . 2 ?
O1 K1 O1 67.74(13) . 2 ?
O2 K1 O1 124.09(13) 34 2 ?
O3 K1 O1 133.86(12) 12 2 ?
O3 K1 O1 69.24(9) 34 2 ?
O1 K1 O1 59.19(10) 21_556 2 ?
O2 K1 O1 89.07(12) 32 2 ?
O3 K1 O1 93.92(12) . 2 ?
O4 K1 O1 48.00(8) 2 2 ?
O2 K2 O3 68.4(4) 34 12 ?
O2 K2 O2 113.7(7) 34 32 ?
O3 K2 O2 159.1(8) 12 32 ?
O2 K2 O3 164.9(8) 34 . ?
O3 K2 O3 106.8(7) 12 . ?
O2 K2 O3 65.6(4) 32 . ?
O2 K2 O1 129.2(7) 34 . ?
O3 K2 O1 77.2(5) 12 . ?
O2 K2 O1 111.8(5) 32 . ?
O3 K2 O1 60.3(4) . . ?
O2 K2 O3 57.5(4) 34 34 ?
O3 K2 O3 116.6(6) 12 34 ?
O2 K2 O3 78.2(5) 32 34 ?
O3 K2 O3 133.5(6) . 34 ?
O1 K2 O3 113.1(6) . 34 ?
O2 K2 O1 99.7(5) 34 12 ?
O3 K2 O1 53.6(3) 12 12 ?
O2 K2 O1 106.7(6) 32 12 ?
O3 K2 O1 67.3(4) . 12 ?
O1 K2 O1 87.8(5) . 12 ?
O3 K2 O1 155.5(5) 34 12 ?
O2 K2 O1 73.7(4) 34 21_556 ?
O3 K2 O1 72.6(4) 12 21_556 ?
O2 K2 O1 128.2(6) 32 21_556 ?
O3 K2 O1 119.3(6) . 21_556 ?
O1 K2 O1 60.8(4) . 21_556 ?
O3 K2 O1 63.1(3) 34 21_556 ?
O1 K2 O1 122.9(5) 12 21_556 ?
Mo O1 Na1 138.85(15) . . ?
Mo O1 K1 101.66(15) . . ?
Na1 O1 K1 96.31(12) . . ?
Mo O1 K2 92.6(4) . . ?
Na1 O1 K2 107.8(4) . . ?
K1 O1 K2 11.5(4) . . ?
Mo O1 K1 123.68(16) . 20_556 ?
Na1 O1 K1 88.62(11) . 20_556 ?
K1 O1 K1 99.65(11) . 20_556 ?
K2 O1 K1 99.3(4) . 20_556 ?
Mo O1 K2 83.4(3) . 12 ?
Na1 O1 K2 119.1(3) . 12 ?
K1 O1 K2 22.8(3) . 12 ?
K2 O1 K2 11.4(5) . 12 ?
K1 O1 K2 99.0(3) 20_556 12 ?
Mo O1 K2 119.1(3) . 20_556 ?
Na1 O1 K2 91.8(3) . 20_556 ?
K1 O1 K2 103.1(4) . 20_556 ?
K2 O1 K2 101.9(3) . 20_556 ?
K1 O1 K2 4.9(3) 20_556 20_556 ?
K2 O1 K2 100.7(3) 12 20_556 ?
Mo O1 K1 85.42(12) . 3 ?
Na1 O1 K1 74.64(9) . 3 ?
K1 O1 K1 170.94(13) . 3 ?
K2 O1 K1 177.6(4) . 3 ?
K1 O1 K1 80.72(11) 20_556 3 ?
K2 O1 K1 166.2(4) 12 3 ?
K2 O1 K1 77.9(3) 20_556 3 ?
Mo O1 K1 78.62(11) . 12 ?
Na1 O1 K1 124.94(11) . 12 ?
K1 O1 K1 28.63(9) . 12 ?
K2 O1 K1 17.2(4) . 12 ?
K1 O1 K1 98.72(10) 20_556 12 ?
K2 O1 K1 5.8(3) 12 12 ?
K2 O1 K1 100.0(3) 20_556 12 ?
K1 O1 K1 160.42(8) 3 12 ?
Mo O1 K2 81.3(3) . 3 ?
Na1 O1 K2 77.3(3) . 3 ?
K1 O1 K2 172.6(3) . 3 ?
K2 O1 K2 173.8(6) . 3 ?
K1 O1 K2 84.1(3) 20_556 3 ?
K2 O1 K2 163.18(13) 12 3 ?
K2 O1 K2 81.1(3) 20_556 3 ?
K1 O1 K2 4.3(3) 3 3 ?
K1 O1 K2 157.5(3) 12 3 ?
Mo O2 Ni2 146.55(16) . 33_545 ?
Mo O2 K2 105.2(4) . 28 ?
Ni2 O2 K2 101.6(4) 33_545 28 ?
Mo O2 K1 98.95(12) . 28 ?
Ni2 O2 K1 102.81(12) 33_545 28 ?
K2 O2 K1 13.4(4) 28 28 ?
Mo O2 K2 111.6(4) . 33_545 ?
Ni2 O2 K2 100.0(4) 33_545 33_545 ?
K2 O2 K2 17.8(8) 28 33_545 ?
K1 O2 K2 31.1(4) 28 33_545 ?
Mo O2 K1 114.31(13) . 33_545 ?
Ni2 O2 K1 98.87(12) 33_545 33_545 ?
K2 O2 K1 29.4(4) 28 33_545 ?
K1 O2 K1 42.79(12) 28 33_545 ?
K2 O2 K1 11.7(4) 33_545 33_545 ?
Mo O2 K1 74.13(9) . 3 ?
Ni2 O2 K1 88.75(10) 33_545 3 ?
K2 O2 K1 156.7(4) 28 3 ?
K1 O2 K1 166.35(14) 28 3 ?
K2 O2 K1 140.3(4) 33_545 3 ?
K1 O2 K1 128.91(10) 33_545 3 ?
Mo O2 K1 81.30(10) . 20_556 ?
Ni2 O2 K1 65.33(8) 33_545 20_556 ?
K2 O2 K1 138.8(4) 28 20_556 ?
K1 O2 K1 126.98(11) 28 20_556 ?
K2 O2 K1 153.4(4) 33_545 20_556 ?
K1 O2 K1 160.76(10) 33_545 20_556 ?
K1 O2 K1 64.42(7) 3 20_556 ?
Mo O3 Ni2 126.52(12) . . ?
Mo O3 K2 109.7(4) . 12 ?
Ni2 O3 K2 97.0(4) . 12 ?
Mo O3 K2 96.5(4) . . ?
Ni2 O3 K2 96.9(4) . . ?
K2 O3 K2 17.5(8) 12 . ?
Mo O3 K1 119.13(13) . 12 ?
Ni2 O3 K1 96.21(11) . 12 ?
K2 O3 K1 12.6(4) 12 12 ?
K2 O3 K1 30.1(4) . 12 ?
Mo O3 K1 91.87(12) . 28 ?
Ni2 O3 K1 124.13(14) . 28 ?
K2 O3 K1 106.7(4) 12 28 ?
K2 O3 K1 119.7(3) . 28 ?
K1 O3 K1 97.10(13) 12 28 ?
Mo O3 K1 87.99(11) . . ?
Ni2 O3 K1 95.83(11) . . ?
K2 O3 K1 28.9(4) 12 . ?
K2 O3 K1 11.5(4) . . ?
K1 O3 K1 41.56(11) 12 . ?
K1 O3 K1 127.98(15) 28 . ?
Mo O3 K2 85.5(3) . 28 ?
Ni2 O3 K2 122.8(3) . 28 ?
K2 O3 K2 116.5(7) 12 28 ?
K2 O3 K2 128.6(5) . 28 ?
K1 O3 K2 107.3(3) 12 28 ?
K1 O3 K2 10.3(3) 28 28 ?
K1 O3 K2 135.7(3) . 28 ?
Mo O3 K2 78.9(3) . 33_545 ?
Ni2 O3 K2 119.8(3) . 33_545 ?
K2 O3 K2 127.2(5) 12 33_545 ?
K2 O3 K2 137.8(6) . 33_545 ?
K1 O3 K2 118.4(3) 12 33_545 ?
K1 O3 K2 21.6(3) 28 33_545 ?
K1 O3 K2 143.0(3) . 33_545 ?
K2 O3 K2 11.3(5) 28 33_545 ?
Mo O3 K1 75.00(10) . 33_545 ?
Ni2 O3 K1 117.44(11) . 33_545 ?
K2 O3 K1 133.6(3) 12 33_545 ?
K2 O3 K1 142.9(4) . 33_545 ?
K1 O3 K1 125.14(11) 12 33_545 ?
K1 O3 K1 28.34(9) 28 33_545 ?
K1 O3 K1 146.60(10) . 33_545 ?
K2 O3 K1 18.0(4) 28 33_545 ?
K2 O3 K1 6.8(3) 33_545 33_545 ?
Mo O4 Ni1 119.42(11) . . ?
Mo O4 Ni2 135.65(11) . 3 ?
Ni1 O4 Ni2 95.56(9) . 3 ?
Mo O4 K1 87.10(9) . 3 ?
Ni1 O4 K1 138.49(10) . 3 ?
Ni2 O4 K1 82.54(8) 3 3 ?
Mo O4 K2 94.6(3) . 3 ?
Ni1 O4 K2 136.6(3) . 3 ?
Ni2 O4 K2 73.2(3) 3 3 ?
K1 O4 K2 9.4(3) 3 3 ?
Mo O4 K2 102.9(3) . 10_445 ?
Ni1 O4 K2 133.2(3) . 10_445 ?
Ni2 O4 K2 62.2(3) 3 10_445 ?
K1 O4 K2 20.4(3) 3 10_445 ?
K2 O4 K2 11.0(6) 3 10_445 ?

loop_
_geom_bond_atom_site_label_1
_geom_bond_atom_site_label_2
_geom_bond_distance
_geom_bond_site_symmetry_2
_geom_bond_publ_flag
Mo O1 1.726(3) . ?
Mo O2 1.752(2) . ?
Mo O3 1.765(2) . ?
Mo O4 1.815(2) . ?
Ni1 O4 2.043(2) . ?
Ni1 O4 2.043(2) 2 ?
Ni1 O4 2.043(2) 6 ?
Ni1 O4 2.043(2) 4 ?
Ni1 O4 2.043(2) 5 ?
Ni1 O4 2.043(2) 3 ?
Ni2 O2 2.017(2) 32 ?
Ni2 O2 2.017(2) 29 ?
Ni2 O4 2.063(2) 5 ?
Ni2 O4 2.063(2) 2 ?
Ni2 O3 2.094(2) 4 ?
Ni2 O3 2.094(2) . ?
Na1 O1 2.422(3) 21_556 ?
Na1 O1 2.422(3) 3 ?
Na1 O1 2.422(3) 20_556 ?
Na1 O1 2.422(3) 2 ?
Na1 O1 2.422(3) 19_556 ?
Na1 O1 2.422(3) . ?
K1 K2 0.620(17) . ?
K1 K2 1.45(2) 12 ?
K1 K1 2.072(6) 12 ?
K1 O1 2.632(4) . ?
K1 O2 2.675(5) 34 ?
K1 O3 2.821(5) 12 ?
K1 O3 2.871(4) 34 ?
K1 O1 2.945(4) 21_556 ?
K1 O2 2.958(5) 32 ?
K1 O3 3.000(5) . ?
K1 O4 3.504(5) 2 ?
K1 O1 3.598(5) 2 ?
K2 K2 0.83(4) 12 ?
K2 O2 2.612(17) 34 ?
K2 O3 2.693(18) 12 ?
K2 O2 2.735(18) 32 ?
K2 O3 2.772(17) . ?
K2 O1 2.910(18) . ?
K2 O3 3.171(19) 34 ?
K2 O1 3.460(19) 12 ?
K2 O1 3.499(19) 21_556 ?

_cod_database_fobs_code 2108664
